data_7054479
loop_
_publ_author_name
'Fischer, Dennis'
'Klap\"otke, Thomas M.'
'Reymann, Marius'
'Stierstorfer, J\"org'
'V\"olkl, Maurus B. R.'

_publ_section_title
;
 Energetic alliance of tetrazole-1-oxides and 1,2,5-oxadiazoles
;
_journal_issue 3
_journal_name_full 'New J. Chem.'
_journal_page_first 1619
_journal_paper_doi 10.1039/C4NJ01351D
_journal_volume 39
_journal_year 2015
_chemical_formula_moiety 'C4 H6 N6 O3'
_chemical_formula_sum 'C4 H6 N6 O3'
_chemical_formula_weight 186.15
_chemical_name_common 3,4-(Dicarboxamidoxyl)furazane
_chemical_name_systematic 3,4-(Dicarboxamidoxyl)furazane
_space_group_IT_number 15
_symmetry_cell_setting monoclinic
_symmetry_Int_Tables_number 15
_symmetry_space_group_name_Hall '-C 2yc'
_symmetry_space_group_name_H-M 'C 1 2/c 1'
_atom_sites_solution_hydrogens difmap
_atom_sites_solution_primary direct
_atom_sites_solution_secondary difmap
_audit_creation_date
;
'Sun Apr 07 08:05:47 2013'
;
_audit_creation_method
;
CrysAlisPro, Oxford Diffraction Ltd.,
Version 1.171.35.11 (release 16-05-2011 CrysAlis171 .NET)
(compiled May 16 2011,17:55:39)
;
_audit_update_record 18.04.2013
_cell_angle_alpha 90.00
_cell_angle_beta 112.147(5)
_cell_angle_gamma 90.00
_cell_formula_units_Z 4
_cell_length_a 12.844(3)
_cell_length_b 8.919(5)
_cell_length_c 6.988(4)
_cell_measurement_reflns_used 709
_cell_measurement_temperature 100(2)
_cell_measurement_theta_max 29.1280
_cell_measurement_theta_min 4.5600
_cell_volume 741.5(6)
_computing_cell_refinement
;
CrysAlisPro, Agilent Technologies,
Version 1.171.35.11 (release 16-05-2011 CrysAlis171 .NET)
(compiled May 16 2011,17:55:39)
;
_computing_data_collection
;
CrysAlisPro, Agilent Technologies,
Version 1.171.35.11 (release 16-05-2011 CrysAlis171 .NET)
(compiled May 16 2011,17:55:39)
;
_computing_data_reduction
;
CrysAlisPro, Agilent Technologies,
Version 1.171.35.11 (release 16-05-2011 CrysAlis171 .NET)
(compiled May 16 2011,17:55:39)
;
_computing_molecular_graphics
;
'ORTEP (M. N. Burnett, C. K. Johnson, ORTEP-III: Oak Ridge Thermal Ellipsoid
;
_computing_publication_material 'PLATON (A. L. Spek, Acta Crystallogr, Sect. A, 1990, 46, C34, 1995 version).'
_computing_structure_refinement 'SHELXL-97 (Sheldrick, 1997)'
_computing_structure_solution SIR-92
_diffrn_ambient_temperature 100
_diffrn_detector_area_resol_mean 15.9809
_diffrn_measured_fraction_theta_full 0.990
_diffrn_measured_fraction_theta_max 0.990
_diffrn_measurement_device 'CCD camera on \k-goniostat'
_diffrn_measurement_device_type 'Xcalibur, Sapphire3'
_diffrn_measurement_method '\w scans'
_diffrn_orient_matrix_UB_11 0.0428443000
_diffrn_orient_matrix_UB_12 -0.0069476000
_diffrn_orient_matrix_UB_13 0.0574911000
_diffrn_orient_matrix_UB_21 -0.0866095000
_diffrn_orient_matrix_UB_22 -0.0334019000
_diffrn_orient_matrix_UB_23 0.0113377000
_diffrn_orient_matrix_UB_31 0.0359646000
_diffrn_orient_matrix_UB_32 -0.0719058000
_diffrn_orient_matrix_UB_33 -0.0108626000
_diffrn_radiation_collimation 0.5
_diffrn_radiation_monochromator graphite
_diffrn_radiation_source 'Enhance (Mo) X-ray Source'
_diffrn_radiation_type 'Mo K\a'
_diffrn_radiation_wavelength 0.71073
_diffrn_reflns_av_R_equivalents 0.0367
_diffrn_reflns_av_sigmaI/netI 0.0373
_diffrn_reflns_limit_h_max 15
_diffrn_reflns_limit_h_min -13
_diffrn_reflns_limit_k_max 10
_diffrn_reflns_limit_k_min -10
_diffrn_reflns_limit_l_max 8
_diffrn_reflns_limit_l_min -8
_diffrn_reflns_number 2426
_diffrn_reflns_theta_full 25.97
_diffrn_reflns_theta_max 25.97
_diffrn_reflns_theta_min 4.57
_diffrn_source_current 40
_diffrn_source_type 'Spellman generator'
_diffrn_source_voltage 50
_exptl_absorpt_coefficient_mu 0.143
_exptl_absorpt_correction_T_max 0.9859
_exptl_absorpt_correction_T_min 0.9557
_exptl_absorpt_correction_type multi-scan
_exptl_absorpt_process_details
;
CrysAlisPro, Agilent Technologies,
Version 1.171.35.11 (release 16-05-2011 CrysAlis171 .NET)
(compiled May 16 2011,17:55:39)
Empirical absorption correction using spherical harmonics,
 implemented in SCALE3 ABSPACK scaling algorithm.
;
_exptl_crystal_colour colorless
_exptl_crystal_density_diffrn 1.668
_exptl_crystal_density_method 'not measured'
_exptl_crystal_description rod
_exptl_crystal_F_000 384
_exptl_crystal_size_max 0.32
_exptl_crystal_size_mid 0.28
_exptl_crystal_size_min 0.10
_refine_diff_density_max 0.223
_refine_diff_density_min -0.233
_refine_diff_density_rms 0.058
_refine_ls_extinction_method none
_refine_ls_goodness_of_fit_ref 1.075
_refine_ls_hydrogen_treatment refall
_refine_ls_matrix_type full
_refine_ls_number_parameters 72
_refine_ls_number_reflns 725
_refine_ls_number_restraints 0
_refine_ls_restrained_S_all 1.075
_refine_ls_R_factor_all 0.0517
_refine_ls_R_factor_gt 0.0388
_refine_ls_shift/su_max 0.000
_refine_ls_shift/su_mean 0.000
_refine_ls_structure_factor_coef Fsqd
_refine_ls_weighting_details 'calc w=1/[\s^2^(Fo^2^)+(0.0573P)^2^+0.0571P] where P=(Fo^2^+2Fc^2^)/3'
_refine_ls_weighting_scheme calc
_refine_ls_wR_factor_gt 0.0955
_refine_ls_wR_factor_ref 0.1058
_reflns_number_gt 588
_reflns_number_total 725
_reflns_threshold_expression >2sigma(I)
_cod_data_source_file c4nj01351d2.cif
_cod_data_source_block ix157
_cod_depositor_comments 'Adding full bibliography for 7054474--7054485.cif.'
_cod_original_sg_symbol_Hall ' -C 2yc '
_cod_original_sg_symbol_H-M C2/c
_cod_database_code 7054479

loop_
_symmetry_equiv_pos_as_xyz
'x, y, z'
'-x, y, -z+1/2'
'x+1/2, y+1/2, z'
'-x+1/2, y+1/2, -z+1/2'
'-x, -y, -z'
'x, -y, z-1/2'
'-x+1/2, -y+1/2, -z'
'x+1/2, -y+1/2, z-1/2'

loop_
_atom_site_label
_atom_site_type_symbol
_atom_site_fract_x
_atom_site_fract_y
_atom_site_fract_z
_atom_site_U_iso_or_equiv
_atom_site_adp_type
_atom_site_occupancy
_atom_site_symmetry_multiplicity
_atom_site_calc_flag
_atom_site_refinement_flags
O1 O 0.5000 0.10144(18) 0.7500 0.0184(5) Uani 1 2 d S
O2 O 0.63092(10) -0.46493(14) 0.5470(2) 0.0202(4) Uani 1 1 d .
N3 N 0.56213(12) -0.36575(15) 0.6066(2) 0.0172(4) Uani 1 1 d .
N2 N 0.72743(13) -0.22093(19) 0.7243(3) 0.0235(5) Uani 1 1 d .
N1 N 0.58328(12) 0.01326(15) 0.7294(2) 0.0174(4) Uani 1 1 d .
C2 C 0.61827(14) -0.24697(18) 0.6904(3) 0.0164(4) Uani 1 1 d .
C1 C 0.55273(14) -0.12558(17) 0.7359(3) 0.0150(4) Uani 1 1 d .
H2A H 0.7560(17) -0.135(2) 0.766(3) 0.018(5) Uiso 1 1 d .
H2B H 0.7681(17) -0.294(2) 0.686(3) 0.027(6) Uiso 1 1 d .
H2 H 0.582(2) -0.525(3) 0.489(5) 0.052(8) Uiso 1 1 d .

loop_
_atom_site_aniso_label
_atom_site_aniso_U_11
_atom_site_aniso_U_22
_atom_site_aniso_U_33
_atom_site_aniso_U_23
_atom_site_aniso_U_13
_atom_site_aniso_U_12
O1 0.0164(9) 0.0140(8) 0.0242(11) 0.000 0.0069(8) 0.000
O2 0.0149(7) 0.0170(7) 0.0272(8) -0.0059(6) 0.0062(6) 0.0013(5)
N3 0.0157(8) 0.0135(8) 0.0225(9) -0.0014(6) 0.0074(7) 0.0032(6)
N2 0.0155(8) 0.0188(8) 0.0360(11) -0.0087(8) 0.0095(7) -0.0046(7)
N1 0.0158(8) 0.0159(8) 0.0197(9) -0.0008(6) 0.0058(7) 0.0022(6)
C2 0.0155(8) 0.0157(8) 0.0171(10) 0.0020(7) 0.0052(7) 0.0005(7)
C1 0.0140(8) 0.0140(8) 0.0135(10) 0.0006(6) 0.0011(7) -0.0004(7)

loop_
_atom_type_symbol
_atom_type_description
_atom_type_scat_dispersion_real
_atom_type_scat_dispersion_imag
_atom_type_scat_source
C C 0.0033 0.0016 'International Tables Vol C Tables 4.2.6.8 and 6.1.1.4'
H H 0.0000 0.0000 'International Tables Vol C Tables 4.2.6.8 and 6.1.1.4'
N N 0.0061 0.0033 'International Tables Vol C Tables 4.2.6.8 and 6.1.1.4'
O O 0.0106 0.0060 'International Tables Vol C Tables 4.2.6.8 and 6.1.1.4'

loop_
_geom_angle_atom_site_label_1
_geom_angle_atom_site_label_2
_geom_angle_atom_site_label_3
_geom_angle
_geom_angle_site_symmetry_1
_geom_angle_site_symmetry_3
N1 O1 N1 110.42(16) 2_656 .
N3 O2 H2 96.7(19) . .
C2 N3 O2 109.96(14) . .
C2 N2 H2A 119.9(13) . .
C2 N2 H2B 119.0(12) . .
H2A N2 H2B 120.7(18) . .
C1 N1 O1 106.40(14) . .
N3 C2 N2 125.88(16) . .
N3 C2 C1 115.64(15) . .
N2 C2 C1 118.28(15) . .
N1 C1 C1 108.39(10) . 2_656
N1 C1 C2 118.97(16) . .
C1 C1 C2 132.13(10) 2_656 .

loop_
_geom_bond_atom_site_label_1
_geom_bond_atom_site_label_2
_geom_bond_distance
_geom_bond_site_symmetry_2
O1 N1 1.3784(17) 2_656
O1 N1 1.3784(17) .
O2 N3 1.4194(18) .
O2 H2 0.81(3) .
N3 C2 1.291(2) .
N2 C2 1.351(2) .
N2 H2A 0.86(2) .
N2 H2B 0.94(2) .
N1 C1 1.305(2) .
C2 C1 1.478(2) .
C1 C1 1.440(3) 2_656

loop_
_geom_hbond_atom_site_label_D
_geom_hbond_atom_site_label_H
_geom_hbond_atom_site_label_A
_geom_hbond_distance_DH
_geom_hbond_distance_HA
_geom_hbond_distance_DA
_geom_hbond_angle_DHA
_geom_hbond_site_symmetry_A
N2 H2A O2 0.86(2) 2.16(2) 2.981(2) 159.9(18) 4_656
N2 H2B N1 0.94(2) 2.47(2) 3.323(2) 151.9(18) 4_646
O2 H2 N3 0.81(3) 1.98(3) 2.752(2) 161(3) 5_646
O2 H2 O2 0.81(3) 2.66(3) 3.236(3) 130(2) 5_646

loop_
_geom_torsion_atom_site_label_1
_geom_torsion_atom_site_label_2
_geom_torsion_atom_site_label_3
_geom_torsion_atom_site_label_4
_geom_torsion
_geom_torsion_site_symmetry_1
_geom_torsion_site_symmetry_4
N1 O1 N1 C1 0.29(9) 2_656 .
O2 N3 C2 N2 -2.2(2) . .
O2 N3 C2 C1 172.56(14) . .
O1 N1 C1 C1 -0.7(2) . 2_656
O1 N1 C1 C2 172.11(13) . .
N3 C2 C1 N1 -149.17(17) . .
N2 C2 C1 N1 26.0(2) . .
N3 C2 C1 C1 21.6(3) . 2_656
N2 C2 C1 C1 -163.2(2) . 2_656
